data_7157301
loop_
_publ_author_name
'Di Silvio, Sergio'
'Bologna, Fabio'
'Milli, Lorenzo'
'Giuri, Demetra'
'Zanna, Nicola'
'Castellucci, Nicola'
'Monari, Magda'
'Calvaresi, Matteo'
'G\'orecki, Marcin'
'Angelici, Gaetano'
'Tomasini, Claudia'
'Pescitelli, Gennaro'

_publ_section_title
;
 Elusive \p-helical peptide foldamers spotted by chiroptical studies.
;
_journal_issue 5
_journal_name_full 'Organic &amp; biomolecular chemistry'
_journal_page_first 865
_journal_page_last 877
_journal_paper_doi 10.1039/c9ob02313e
_journal_volume 18
_journal_year 2020
_chemical_absolute_configuration syn
_chemical_formula_sum 'C20 H26 N2 O6'
_chemical_formula_weight 390.43
_space_group_crystal_system tetragonal
_space_group_IT_number 78
_space_group_name_Hall 'P 4cw'
_space_group_name_H-M_alt 'P 43'
_atom_sites_solution_hydrogens mixed
_audit_creation_method SHELXL-2014/7
_audit_update_record
;
2019-02-13 deposited with the CCDC.	2019-12-10 downloaded from the CCDC.
;
_cell_angle_alpha 90
_cell_angle_beta 90
_cell_angle_gamma 90
_cell_formula_units_Z 4
_cell_length_a 10.5551(8)
_cell_length_b 10.5551(8)
_cell_length_c 18.9321(14)
_cell_measurement_reflns_used 9902
_cell_measurement_temperature 296(2)
_cell_measurement_theta_max 28.24
_cell_measurement_theta_min 2.73
_cell_volume 2109.2(3)
_computing_cell_refinement 'Bruker SAINT'
_computing_data_collection 'Bruker APEX2'
_computing_data_reduction 'Bruker SAINT'
_computing_molecular_graphics 'Bruker SHELXTL'
_computing_publication_material 'Bruker SHELXTL'
_computing_structure_refinement 'SHELXL-2014 (Sheldrick 2014)'
_computing_structure_solution 'SHELXS-97 (Sheldrick 2008)'
_diffrn_ambient_temperature 296(2)
_diffrn_measured_fraction_theta_full 0.996
_diffrn_measured_fraction_theta_max 0.993
_diffrn_measurement_device_type 'Bruker APEX-II CCD'
_diffrn_measurement_method '\f and \w scans'
_diffrn_radiation_type MoK\a
_diffrn_radiation_wavelength 0.71073
_diffrn_reflns_av_R_equivalents 0.0399
_diffrn_reflns_av_unetI/netI 0.0283
_diffrn_reflns_Laue_measured_fraction_full 0.996
_diffrn_reflns_Laue_measured_fraction_max 0.993
_diffrn_reflns_limit_h_max 14
_diffrn_reflns_limit_h_min -14
_diffrn_reflns_limit_k_max 14
_diffrn_reflns_limit_k_min -14
_diffrn_reflns_limit_l_max 25
_diffrn_reflns_limit_l_min -25
_diffrn_reflns_number 32476
_diffrn_reflns_point_group_measured_fraction_full 0.993
_diffrn_reflns_point_group_measured_fraction_max 0.986
_diffrn_reflns_theta_full 25.242
_diffrn_reflns_theta_max 28.311
_diffrn_reflns_theta_min 2.209
_exptl_absorpt_coefficient_mu 0.091
_exptl_absorpt_correction_T_max 0.987
_exptl_absorpt_correction_T_min 0.956
_exptl_absorpt_correction_type multi-scan
_exptl_absorpt_process_details SADABS
_exptl_crystal_colour colorless
_exptl_crystal_density_diffrn 1.229
_exptl_crystal_description block
_exptl_crystal_F_000 832
_exptl_crystal_size_max 0.30
_exptl_crystal_size_mid 0.25
_exptl_crystal_size_min 0.22
_refine_diff_density_max 0.226
_refine_diff_density_min -0.220
_refine_diff_density_rms 0.064
_refine_ls_abs_structure_details
;
 Flack x determined using 1370 quotients [(I+)-(I-)]/[(I+)+(I-)]
 (Parsons, Flack and Wagner, Acta Cryst. B69 (2013) 249-259).
;
_refine_ls_abs_structure_Flack 0.3(3)
_refine_ls_extinction_method none
_refine_ls_goodness_of_fit_ref 1.034
_refine_ls_hydrogen_treatment mixed
_refine_ls_matrix_type full
_refine_ls_number_parameters 249
_refine_ls_number_reflns 5178
_refine_ls_number_restraints 2
_refine_ls_restrained_S_all 1.035
_refine_ls_R_factor_all 0.0914
_refine_ls_R_factor_gt 0.0654
_refine_ls_shift/su_max 0.000
_refine_ls_shift/su_mean 0.000
_refine_ls_structure_factor_coef Fsqd
_refine_ls_weighting_details 'w=1/[\s^2^(Fo^2^)+(0.1069P)^2^+0.2437P] where P=(Fo^2^+2Fc^2^)/3'
_refine_ls_weighting_scheme calc
_refine_ls_wR_factor_gt 0.1686
_refine_ls_wR_factor_ref 0.1841
_reflns_Friedel_coverage 0.930
_reflns_Friedel_fraction_full 0.989
_reflns_Friedel_fraction_max 0.979
_reflns_number_gt 3720
_reflns_number_total 5178
_reflns_threshold_expression 'I > 2\s(I)'
_cod_data_source_file c9ob02313e2.cif
_cod_data_source_block shelx
_cod_depositor_comments 'Adding full bibliography for 7157301--7157302.cif.'
_cod_original_cell_volume 2109.2(4)
_cod_database_code 7157301
_shelx_shelxl_version_number 2014/7
_shelx_space_group_comment
;
The symmetry employed for this shelxl refinement is uniquely defined
by the following loop, which should always be used as a source of
symmetry information in preference to the above space-group names.
They are only intended as comments.
;

loop_
_space_group_symop_operation_xyz
'x, y, z'
'-x, -y, z+1/2'
'-y, x, z+3/4'
'y, -x, z+1/4'

loop_
_atom_site_label
_atom_site_type_symbol
_atom_site_fract_x
_atom_site_fract_y
_atom_site_fract_z
_atom_site_U_iso_or_equiv
_atom_site_adp_type
_atom_site_occupancy
_atom_site_site_symmetry_order
_atom_site_calc_flag
_atom_site_refinement_flags_posn
_atom_site_refinement_flags_adp
O5 O 0.5415(3) 0.4018(3) 0.07598(15) 0.0739(8) Uani 1 1 d . .
O6 O 0.5932(3) 0.5225(3) 0.17106(16) 0.0789(10) Uani 1 1 d . .
N2 N 0.4160(3) 0.4142(4) 0.17112(16) 0.0661(9) Uani 1 1 d . .
N1 N 0.2527(3) 0.3021(3) 0.01700(14) 0.0500(7) Uani 1 1 d . .
O1 O 0.0638(3) 0.5102(3) -0.08316(18) 0.0747(8) Uani 1 1 d . .
C9 C 0.2125(3) 0.3609(3) -0.04865(17) 0.0522(8) Uani 1 1 d . .
H9 H 0.2703 0.4298 -0.0616 0.063 Uiso 1 1 calc R U
C14 C 0.3253(4) 0.3265(4) 0.14177(18) 0.0600(9) Uani 1 1 d . .
H14 H 0.3667 0.2456 0.1312 0.072 Uiso 1 1 calc R U
O4 O 0.2415(4) 0.4917(3) 0.06926(17) 0.0789(9) Uani 1 1 d . .
C8 C 0.0794(4) 0.4094(4) -0.04226(19) 0.0559(8) Uani 1 1 d . .
C15 C 0.5192(4) 0.4432(4) 0.13431(19) 0.0615(9) Uani 1 1 d . .
O2 O -0.0020(3) 0.3613(4) -0.0084(2) 0.0906(10) Uani 1 1 d . .
O3 O 0.2905(5) 0.1014(3) 0.0592(2) 0.1126(16) Uani 1 1 d . .
C13 C 0.2709(4) 0.3829(4) 0.07488(19) 0.0541(8) Uani 1 1 d . .
C1 C -0.0547(3) 0.7035(3) -0.07051(16) 0.0683(11) Uani 1 1 d G .
C2 C 0.0034(4) 0.7444(3) -0.00869(16) 0.0893(15) Uani 1 1 d G .
H2 H 0.0425 0.6861 0.0210 0.107 Uiso 1 1 calc R U
C3 C 0.0032(4) 0.8723(3) 0.0087(2) 0.109(2) Uani 1 1 d G .
H3 H 0.0421 0.8996 0.0501 0.131 Uiso 1 1 calc R U
C4 C -0.0552(5) 0.9594(3) -0.0357(3) 0.1097(19) Uani 1 1 d G U
H4 H -0.0554 1.0450 -0.0241 0.132 Uiso 1 1 calc R U
C5 C -0.1133(5) 0.9185(3) -0.0975(2) 0.143(4) Uani 1 1 d G U
H5 H -0.1524 0.9768 -0.1273 0.172 Uiso 1 1 calc R U
C6 C -0.1131(4) 0.7906(4) -0.11494(16) 0.118(3) Uani 1 1 d G .
H6 H -0.1520 0.7633 -0.1563 0.141 Uiso 1 1 calc R U
C12 C 0.2702(5) 0.1724(4) 0.0114(2) 0.0705(11) Uani 1 1 d . .
C10 C 0.2202(5) 0.2529(5) -0.1031(2) 0.0750(12) Uani 1 1 d . .
H11A H 0.1386 0.2409 -0.1257 0.090 Uiso 1 1 calc R U
H11B H 0.2823 0.2728 -0.1391 0.090 Uiso 1 1 calc R U
C16 C 0.7111(4) 0.5767(6) 0.1412(3) 0.096(2) Uani 1 1 d . .
C20 C 0.2188(5) 0.3062(7) 0.1948(3) 0.0990(19) Uani 1 1 d . .
H20A H 0.2532 0.2726 0.2379 0.148 Uiso 1 1 calc R U
H20C H 0.1583 0.2475 0.1757 0.148 Uiso 1 1 calc R U
H20B H 0.1777 0.3855 0.2043 0.148 Uiso 1 1 calc R U
C19 C 0.7592(6) 0.6532(8) 0.2039(5) 0.130(3) Uani 1 1 d . .
H19C H 0.6934 0.7088 0.2202 0.195 Uiso 1 1 calc R U
H19B H 0.8314 0.7023 0.1898 0.195 Uiso 1 1 calc R U
H19A H 0.7830 0.5966 0.2413 0.195 Uiso 1 1 calc R U
C7 C -0.0631(5) 0.5660(6) -0.0862(4) 0.0977(17) Uani 1 1 d . .
H7A H -0.1179 0.5249 -0.0521 0.117 Uiso 1 1 calc R U
H7B H -0.0990 0.5535 -0.1329 0.117 Uiso 1 1 calc R U
C17 C 0.6793(7) 0.6595(7) 0.0798(4) 0.120(2) Uani 1 1 d . .
H17B H 0.6546 0.6078 0.0404 0.179 Uiso 1 1 calc R U
H17A H 0.7521 0.7091 0.0672 0.179 Uiso 1 1 calc R U
H17C H 0.6107 0.7148 0.0924 0.179 Uiso 1 1 calc R U
C11 C 0.2569(7) 0.1387(5) -0.0652(3) 0.0938(17) Uani 1 1 d . .
H12B H 0.3367 0.1067 -0.0834 0.113 Uiso 1 1 calc R U
H12A H 0.1929 0.0736 -0.0711 0.113 Uiso 1 1 calc R U
C18 C 0.8036(6) 0.4689(8) 0.1244(5) 0.124(3) Uani 1 1 d . .
H18B H 0.8188 0.4200 0.1663 0.185 Uiso 1 1 calc R U
H18C H 0.8822 0.5038 0.1078 0.185 Uiso 1 1 calc R U
H18A H 0.7679 0.4154 0.0885 0.185 Uiso 1 1 calc R U
H2N H 0.408(4) 0.445(4) 0.212(3) 0.067(12) Uiso 1 1 d . .

loop_
_atom_site_aniso_label
_atom_site_aniso_U_11
_atom_site_aniso_U_22
_atom_site_aniso_U_33
_atom_site_aniso_U_23
_atom_site_aniso_U_13
_atom_site_aniso_U_12
O5 0.092(2) 0.0837(19) 0.0460(13) -0.0229(13) 0.0175(13) -0.0179(15)
O6 0.0650(16) 0.108(2) 0.0634(16) -0.0419(16) 0.0206(13) -0.0282(15)
N2 0.0628(19) 0.100(3) 0.0357(14) -0.0219(16) 0.0014(13) -0.0220(17)
N1 0.0603(17) 0.0489(15) 0.0408(13) -0.0032(11) -0.0066(12) -0.0085(12)
O1 0.0642(16) 0.0777(19) 0.0821(19) 0.0088(15) -0.0147(15) 0.0018(13)
C9 0.0571(19) 0.062(2) 0.0376(15) 0.0000(14) 0.0017(13) -0.0079(14)
C14 0.070(2) 0.067(2) 0.0431(17) -0.0047(16) -0.0090(16) -0.0164(17)
O4 0.122(3) 0.0492(16) 0.0652(17) -0.0119(13) -0.0135(17) 0.0035(15)
C8 0.060(2) 0.064(2) 0.0439(16) -0.0049(15) -0.0004(15) -0.0077(16)
C15 0.064(2) 0.079(2) 0.0412(17) -0.0160(17) 0.0065(16) -0.0108(18)
O2 0.0645(18) 0.123(3) 0.084(2) 0.014(2) 0.0200(16) -0.0014(18)
O3 0.208(5) 0.0500(17) 0.080(2) 0.0073(16) -0.048(3) -0.017(2)
C13 0.064(2) 0.055(2) 0.0432(16) -0.0072(14) -0.0047(15) -0.0125(16)
C1 0.052(2) 0.088(3) 0.065(2) 0.005(2) -0.0118(17) 0.0129(19)
C2 0.089(3) 0.092(4) 0.087(3) 0.010(3) -0.027(3) 0.008(3)
C3 0.107(4) 0.119(5) 0.101(4) -0.009(4) -0.039(4) 0.024(3)
C4 0.110(4) 0.097(4) 0.122(5) -0.017(4) -0.009(4) 0.032(3)
C5 0.206(9) 0.138(6) 0.085(4) 0.003(4) -0.015(4) 0.109(6)
C6 0.159(6) 0.127(5) 0.068(3) -0.018(3) -0.041(3) 0.076(4)
C12 0.100(3) 0.049(2) 0.063(2) -0.0050(18) -0.019(2) -0.0179(19)
C10 0.083(3) 0.096(3) 0.047(2) -0.018(2) -0.0028(19) 0.016(2)
C16 0.060(3) 0.118(4) 0.110(4) -0.058(4) 0.034(3) -0.030(3)
C20 0.092(3) 0.150(5) 0.055(2) 0.020(3) -0.005(2) -0.056(3)
C19 0.074(3) 0.162(6) 0.155(6) -0.095(6) 0.026(4) -0.040(3)
C7 0.067(3) 0.102(4) 0.124(4) -0.007(3) -0.037(3) 0.008(3)
C17 0.124(5) 0.110(5) 0.125(5) -0.006(4) 0.046(5) -0.033(4)
C11 0.151(5) 0.067(3) 0.064(3) -0.021(2) -0.009(3) -0.014(3)
C18 0.082(4) 0.146(6) 0.142(6) -0.060(5) 0.032(4) -0.003(4)

loop_
_atom_type_symbol
_atom_type_description
_atom_type_scat_dispersion_real
_atom_type_scat_dispersion_imag
_atom_type_scat_source
C C 0.0033 0.0016 'International Tables Vol C Tables 4.2.6.8 and 6.1.1.4'
H H 0.0000 0.0000 'International Tables Vol C Tables 4.2.6.8 and 6.1.1.4'
N N 0.0061 0.0033 'International Tables Vol C Tables 4.2.6.8 and 6.1.1.4'
O O 0.0106 0.0060 'International Tables Vol C Tables 4.2.6.8 and 6.1.1.4'

loop_
_geom_angle_atom_site_label_1
_geom_angle_atom_site_label_2
_geom_angle_atom_site_label_3
_geom_angle
C15 O6 C16 122.2(3)
C15 N2 C14 119.3(3)
C15 N2 H2N 119(3)
C14 N2 H2N 122(3)
C12 N1 C13 130.0(3)
C12 N1 C9 113.3(3)
C13 N1 C9 116.6(3)
C8 O1 C7 117.4(4)
N1 C9 C8 110.5(3)
N1 C9 C10 103.9(3)
C8 C9 C10 110.9(3)
N1 C9 H9 110.5
C8 C9 H9 110.5
C10 C9 H9 110.5
N2 C14 C13 108.8(3)
N2 C14 C20 109.1(3)
C13 C14 C20 109.1(4)
N2 C14 H14 110.0
C13 C14 H14 110.0
C20 C14 H14 110.0
O2 C8 O1 124.7(4)
O2 C8 C9 125.1(4)
O1 C8 C9 110.1(3)
O5 C15 N2 123.7(4)
O5 C15 O6 125.9(4)
N2 C15 O6 110.5(3)
O4 C13 N1 118.7(3)
O4 C13 C14 123.5(3)
N1 C13 C14 117.8(3)
C2 C1 C6 120.0
C2 C1 C7 119.9(3)
C6 C1 C7 119.9(3)
C3 C2 C1 120.0
C3 C2 H2 120.0
C1 C2 H2 120.0
C2 C3 C4 120.0
C2 C3 H3 120.0
C4 C3 H3 120.0
C3 C4 C5 120.0
C3 C4 H4 120.0
C5 C4 H4 120.0
C4 C5 C6 120.0
C4 C5 H5 120.0
C6 C5 H5 120.0
C5 C6 C1 120.0
C5 C6 H6 120.0
C1 C6 H6 120.0
O3 C12 N1 125.9(4)
O3 C12 C11 126.9(4)
N1 C12 C11 107.2(4)
C11 C10 C9 107.3(3)
C11 C10 H11A 110.2
C9 C10 H11A 110.2
C11 C10 H11B 110.2
C9 C10 H11B 110.2
H11A C10 H11B 108.5
O6 C16 C17 109.6(5)
O6 C16 C19 100.8(4)
C17 C16 C19 111.8(6)
O6 C16 C18 109.1(5)
C17 C16 C18 114.6(6)
C19 C16 C18 110.0(6)
C14 C20 H20A 109.5
C14 C20 H20C 109.5
H20A C20 H20C 109.5
C14 C20 H20B 109.5
H20A C20 H20B 109.5
H20C C20 H20B 109.5
C16 C19 H19C 109.5
C16 C19 H19B 109.5
H19C C19 H19B 109.5
C16 C19 H19A 109.5
H19C C19 H19A 109.5
H19B C19 H19A 109.5
O1 C7 C1 109.3(4)
O1 C7 H7A 109.8
C1 C7 H7A 109.8
O1 C7 H7B 109.8
C1 C7 H7B 109.8
H7A C7 H7B 108.3
C16 C17 H17B 109.5
C16 C17 H17A 109.5
H17B C17 H17A 109.5
C16 C17 H17C 109.5
H17B C17 H17C 109.5
H17A C17 H17C 109.5
C10 C11 C12 107.8(4)
C10 C11 H12B 110.2
C12 C11 H12B 110.2
C10 C11 H12A 110.2
C12 C11 H12A 110.2
H12B C11 H12A 108.5
C16 C18 H18B 109.5
C16 C18 H18C 109.5
H18B C18 H18C 109.5
C16 C18 H18A 109.5
H18B C18 H18A 109.5
H18C C18 H18A 109.5

loop_
_geom_bond_atom_site_label_1
_geom_bond_atom_site_label_2
_geom_bond_distance
O5 C15 1.211(4)
O6 C15 1.340(5)
O6 C16 1.481(6)
N2 C15 1.329(5)
N2 C14 1.443(5)
N2 H2N 0.84(5)
N1 C12 1.385(5)
N1 C13 1.402(4)
N1 C9 1.453(4)
O1 C8 1.326(5)
O1 C7 1.464(6)
C9 C8 1.500(5)
C9 C10 1.539(6)
C9 H9 0.9800
C14 C13 1.512(5)
C14 C20 1.522(6)
C14 H14 0.9800
O4 C13 1.194(5)
C8 O2 1.187(5)
O3 C12 1.193(6)
C1 C2 1.3900
C1 C6 1.3900
C1 C7 1.484(7)
C2 C3 1.3900
C2 H2 0.9300
C3 C4 1.3900
C3 H3 0.9300
C4 C5 1.3900
C4 H4 0.9300
C5 C6 1.3900
C5 H5 0.9300
C6 H6 0.9300
C12 C11 1.500(7)
C10 C11 1.455(8)
C10 H11A 0.9700
C10 H11B 0.9700
C16 C17 1.492(11)
C16 C19 1.523(8)
C16 C18 1.533(9)
C20 H20A 0.9600
C20 H20C 0.9600
C20 H20B 0.9600
C19 H19C 0.9600
C19 H19B 0.9600
C19 H19A 0.9600
C7 H7A 0.9700
C7 H7B 0.9700
C17 H17B 0.9600
C17 H17A 0.9600
C17 H17C 0.9600
C11 H12B 0.9700
C11 H12A 0.9700
C18 H18B 0.9600
C18 H18C 0.9600
C18 H18A 0.9600

loop_
_geom_hbond_atom_site_label_D
_geom_hbond_atom_site_label_H
_geom_hbond_atom_site_label_A
_geom_hbond_distance_DH
_geom_hbond_distance_HA
_geom_hbond_distance_DA
_geom_hbond_angle_DHA
_geom_hbond_site_symmetry_A
N2 H2N O5 0.84(5) 2.16(6) 2.973(4) 161(4) 4_565
C14 H14 O3 0.98 2.20 2.868(5) 124.5 .
C10 H11B O4 0.97 2.53 3.380(6) 145.8 3_654
C17 H17B O5 0.96 2.57 3.085(7) 113.8 .
C18 H18A O5 0.96 2.41 3.000(8) 119.7 .
N2 H2N O5 0.84(5) 2.16(6) 2.973(4) 161(4) 4_565
C14 H14 O3 0.98 2.20 2.868(5) 124.5 .
C10 H11B O4 0.97 2.53 3.380(6) 145.8 3_654
C17 H17B O5 0.96 2.57 3.085(7) 113.8 .
C18 H18A O5 0.96 2.41 3.000(8) 119.7 .

loop_
_geom_torsion_atom_site_label_1
_geom_torsion_atom_site_label_2
_geom_torsion_atom_site_label_3
_geom_torsion_atom_site_label_4
_geom_torsion
C12 N1 C9 C8 112.5(4)
C13 N1 C9 C8 -69.0(4)
C12 N1 C9 C10 -6.5(4)
C13 N1 C9 C10 172.0(3)
C15 N2 C14 C13 -62.9(5)
C15 N2 C14 C20 178.2(5)
C7 O1 C8 O2 0.3(6)
C7 O1 C8 C9 176.9(4)
N1 C9 C8 O2 -33.9(5)
C10 C9 C8 O2 80.8(5)
N1 C9 C8 O1 149.6(3)
C10 C9 C8 O1 -95.7(4)
C14 N2 C15 O5 1.4(7)
C14 N2 C15 O6 -178.1(4)
C16 O6 C15 O5 4.2(8)
C16 O6 C15 N2 -176.3(5)
C12 N1 C13 O4 -175.0(4)
C9 N1 C13 O4 6.9(5)
C12 N1 C13 C14 4.2(6)
C9 N1 C13 C14 -174.0(3)
N2 C14 C13 O4 -41.9(5)
C20 C14 C13 O4 77.0(5)
N2 C14 C13 N1 139.0(3)
C20 C14 C13 N1 -102.2(5)
C6 C1 C2 C3 0.0
C7 C1 C2 C3 -175.3(4)
C1 C2 C3 C4 0.0
C2 C3 C4 C5 0.0
C3 C4 C5 C6 0.0
C4 C5 C6 C1 0.0
C2 C1 C6 C5 0.0
C7 C1 C6 C5 175.3(4)
C13 N1 C12 O3 9.8(8)
C9 N1 C12 O3 -172.0(5)
C13 N1 C12 C11 -171.1(4)
C9 N1 C12 C11 7.2(5)
N1 C9 C10 C11 3.1(5)
C8 C9 C10 C11 -115.7(5)
C15 O6 C16 C17 64.1(6)
C15 O6 C16 C19 -177.9(6)
C15 O6 C16 C18 -62.1(8)
C8 O1 C7 C1 127.3(5)
C2 C1 C7 O1 -54.3(6)
C6 C1 C7 O1 130.5(4)
C9 C10 C11 C12 0.9(6)
O3 C12 C11 C10 174.3(6)
N1 C12 C11 C10 -4.8(6)
